data_4340052
loop_
_publ_author_name
'Guan, Hong-Yu'
'Wang, Zhen'
'Famulari, Antonino'
'Wang, Xu'
'Guo, Fang'
'Mart\'i-Rujas, Javier'

_publ_section_title
;
 Synthesis of Chelating Complexes through Solid-State Dehydrochlorination
 Reactions via Second-Sphere-Coordination Interaction with Metal
 Chlorides: A Combined Experimental-Molecular Modeling Study.
;
_journal_issue 14
_journal_name_full 'Inorganic chemistry'
_journal_page_first 7438
_journal_page_last 7445
_journal_paper_doi 10.1021/ic5007583
_journal_volume 53
_journal_year 2014
_chemical_formula_sum 'C31.5 H38 Cl4 Hg N2 O0.5'
_chemical_formula_weight 795.03
_chemical_name_systematic
; 
 ? 
;
_space_group_IT_number 14
_symmetry_cell_setting monoclinic
_symmetry_space_group_name_Hall '-P 2ybc'
_symmetry_space_group_name_H-M 'P 1 21/c 1'
_atom_sites_solution_hydrogens geom
_atom_sites_solution_primary direct
_atom_sites_solution_secondary difmap
_audit_creation_method SHELXL-97
_cell_angle_alpha 90.00
_cell_angle_beta 91.46(3)
_cell_angle_gamma 90.00
_cell_formula_units_Z 4
_cell_length_a 9.0210(18)
_cell_length_b 11.826(2)
_cell_length_c 30.945(6)
_cell_measurement_reflns_used 8055
_cell_measurement_temperature 113(2)
_cell_measurement_theta_max 27.495
_cell_measurement_theta_min 1.844
_cell_volume 3300.2(11)
_computing_cell_refinement crystalclear
_computing_data_collection crystalclear
_computing_data_reduction crystalclear
_computing_molecular_graphics 'Bruker SHELXTL'
_computing_publication_material 'Bruker SHELXTL'
_computing_structure_refinement 'SHELXL-97 (Sheldrick, 1997)'
_computing_structure_solution 'SHELXS-97 (Sheldrick, 1990)'
_diffrn_ambient_temperature 113(2)
_diffrn_measured_fraction_theta_full 0.990
_diffrn_measured_fraction_theta_max 0.990
_diffrn_measurement_device_type 'rigaku saturn'
_diffrn_measurement_method '\w scans'
_diffrn_radiation_monochromator confocal
_diffrn_radiation_source 'rotating anode'
_diffrn_radiation_type MoK\a
_diffrn_radiation_wavelength 0.71073
_diffrn_reflns_av_R_equivalents 0.1071
_diffrn_reflns_av_sigmaI/netI 0.0994
_diffrn_reflns_limit_h_max 11
_diffrn_reflns_limit_h_min -11
_diffrn_reflns_limit_k_max 12
_diffrn_reflns_limit_k_min -15
_diffrn_reflns_limit_l_max 29
_diffrn_reflns_limit_l_min -40
_diffrn_reflns_number 22889
_diffrn_reflns_theta_full 27.54
_diffrn_reflns_theta_max 27.54
_diffrn_reflns_theta_min 1.84
_diffrn_standards_decay_% 0
_diffrn_standards_interval_count 0
_diffrn_standards_interval_time 0
_diffrn_standards_number 0
_exptl_absorpt_coefficient_mu 5.012
_exptl_absorpt_correction_T_max 0.5846
_exptl_absorpt_correction_T_min 0.4339
_exptl_absorpt_correction_type multi-scan
_exptl_absorpt_process_details crystalclear
_exptl_crystal_density_diffrn 1.600
_exptl_crystal_density_method 'not measured'
_exptl_crystal_F_000 1572
_exptl_crystal_size_max 0.20
_exptl_crystal_size_mid 0.18
_exptl_crystal_size_min 0.12
_refine_diff_density_max 1.414
_refine_diff_density_min -1.449
_refine_diff_density_rms 0.152
_refine_ls_extinction_method none
_refine_ls_goodness_of_fit_ref 1.021
_refine_ls_hydrogen_treatment constr
_refine_ls_matrix_type full
_refine_ls_number_parameters 407
_refine_ls_number_reflns 7553
_refine_ls_number_restraints 66
_refine_ls_restrained_S_all 1.046
_refine_ls_R_factor_all 0.0938
_refine_ls_R_factor_gt 0.0685
_refine_ls_shift/su_max 0.001
_refine_ls_shift/su_mean 0.000
_refine_ls_structure_factor_coef Fsqd
_refine_ls_weighting_details 'calc w=1/[\s^2^(Fo^2^)+(0.1030P)^2^+0.0000P] where P=(Fo^2^+2Fc^2^)/3'
_refine_ls_weighting_scheme calc
_refine_ls_wR_factor_gt 0.1835
_refine_ls_wR_factor_ref 0.2031
_reflns_number_gt 5456
_reflns_number_total 7553
_reflns_threshold_expression >2sigma(I)
_cod_data_source_file ic5007583_si_005.cif
_cod_data_source_block 3
_cod_depositor_comments
;
The following automatic conversions were performed:

'_symmetry_cell_setting' value 'Monoclinic' changed to 'monoclinic'
according to
/usr/data/users/saulius/crontab/automatic-downloads/rss-feeds/ACS/lib/dictionaries/cif_core.dic
dictionary named 'cif_core.dic' version 2.4.2 from
2011-04-26.

'_exptl_absorpt_correction_type' value 'MULTI-SCAN'
changed to 'multi-scan' according to
/usr/data/users/saulius/crontab/automatic-downloads/rss-feeds/ACS/lib/dictionaries/cif_core.dic
dictionary named 'cif_core.dic' version 2.4.2 from
2011-04-26.

'_refine_ls_hydrogen_treatment' value 'CONSTR' changed
to 'constr' according to
/usr/data/users/saulius/crontab/automatic-downloads/rss-feeds/ACS/lib/dictionaries/cif_core.dic
dictionary named 'cif_core.dic' version 2.4.2 from 2011-04-26.

Automatic conversion script
Id: cif_fix_values 2281 2013-09-26 08:29:07Z andrius 

 Adding full bibliography for 4340051--4340056.cif.
;
_cod_original_cell_volume 3300.1(11)
_cod_original_sg_symbol_H-M P2(1)/c
_cod_original_formula_sum 'C31.50 H38 Cl4 Hg N2 O0.50'
_cod_database_code 4340052

loop_
_symmetry_equiv_pos_as_xyz
'x, y, z'
'-x, y+1/2, -z+1/2'
'-x, -y, -z'
'x, -y-1/2, z-1/2'

loop_
_atom_site_label
_atom_site_type_symbol
_atom_site_fract_x
_atom_site_fract_y
_atom_site_fract_z
_atom_site_U_iso_or_equiv
_atom_site_adp_type
_atom_site_occupancy
_atom_site_symmetry_multiplicity
_atom_site_calc_flag
_atom_site_refinement_flags
_atom_site_disorder_assembly
_atom_site_disorder_group
N1 N 0.2015(7) 0.8639(6) 0.9088(2) 0.0569(16) Uani 1 1 d . A 1
H1 H 0.2922 0.8939 0.9154 0.068 Uiso 1 1 calc R A 1
N2 N 0.3287(6) 1.0544(4) 0.76979(18) 0.0402(12) Uani 1 1 d . A 1
H2 H 0.2836 1.0985 0.7493 0.048 Uiso 1 1 calc R A 1
C1 C 0.2207(12) 0.7367(8) 0.9037(3) 0.073(3) Uani 1 1 d . A 1
H1A H 0.1284 0.7044 0.8927 0.088 Uiso 1 1 calc R A 1
H1B H 0.2962 0.7223 0.8826 0.088 Uiso 1 1 calc R A 1
C2 C 0.2640(11) 0.6794(8) 0.9455(4) 0.075(3) Uani 1 1 d . A 1
C3 C 0.1737(11) 0.6000(7) 0.9627(3) 0.066(2) Uani 1 1 d . A 1
H3 H 0.0852 0.5814 0.9484 0.079 Uiso 1 1 calc R A 1
C4 C 0.2109(11) 0.5473(8) 1.0006(4) 0.083(3) Uani 1 1 d . A 1
H4 H 0.1463 0.4938 1.0116 0.100 Uiso 1 1 calc R A 1
C5 C 0.3375(13) 0.5700(11) 1.0227(5) 0.118(5) Uani 1 1 d . A 1
H5 H 0.3612 0.5329 1.0484 0.142 Uiso 1 1 calc R A 1
C6 C 0.4316(18) 0.6505(15) 1.0059(6) 0.147(6) Uani 1 1 d U A 1
H6 H 0.5197 0.6689 1.0204 0.176 Uiso 1 1 calc R A 1
C7 C 0.3937(16) 0.7032(12) 0.9674(5) 0.117(4) Uani 1 1 d U A 1
H7 H 0.4581 0.7562 0.9561 0.140 Uiso 1 1 calc R A 1
C8 C 0.1029(9) 0.8920(7) 0.9439(2) 0.0559(19) Uani 1 1 d . A 1
H8A H 0.1407 0.8577 0.9704 0.067 Uiso 1 1 calc R A 1
H8B H 0.0055 0.8605 0.9375 0.067 Uiso 1 1 calc R A 1
C9 C 0.0890(9) 1.0174(7) 0.9504(2) 0.0528(18) Uani 1 1 d . A 1
C10 C 0.1988(12) 1.0732(11) 0.9723(4) 0.107(5) Uani 1 1 d . A 1
H10 H 0.2831 1.0354 0.9824 0.129 Uiso 1 1 calc R A 1
C11 C 0.1807(19) 1.1947(12) 0.9795(5) 0.122(5) Uani 1 1 d U A 1
H11 H 0.2526 1.2354 0.9949 0.147 Uiso 1 1 calc R A 1
C12 C 0.061(2) 1.2455(13) 0.9638(5) 0.118(5) Uani 1 1 d U A 1
H12 H 0.0589 1.3240 0.9654 0.142 Uiso 1 1 calc R A 1
C13 C -0.0567(18) 1.1953(11) 0.9458(4) 0.103(4) Uani 1 1 d U A 1
H13 H -0.1431 1.2348 0.9386 0.124 Uiso 1 1 calc R A 1
C14 C -0.0421(13) 1.0751(9) 0.9380(3) 0.077(3) Uani 1 1 d . A 1
H14 H -0.1199 1.0355 0.9248 0.092 Uiso 1 1 calc R A 1
C15 C 0.1478(9) 0.9147(9) 0.8655(2) 0.060(2) Uani 1 1 d . A 1
H15A H 0.0870 0.8594 0.8501 0.072 Uiso 1 1 calc R A 1
H15B H 0.0861 0.9800 0.8711 0.072 Uiso 1 1 calc R A 1
C16 C 0.2701(8) 0.9495(7) 0.8377(3) 0.055(2) Uani 1 1 d . A 1
H16A H 0.3218 0.8831 0.8275 0.066 Uiso 1 1 calc R A 1
H16B H 0.3402 0.9956 0.8542 0.066 Uiso 1 1 calc R A 1
C17 C 0.2101(7) 1.0159(5) 0.7997(2) 0.0385(14) Uani 1 1 d . A 1
H17A H 0.1395 0.9694 0.7835 0.046 Uiso 1 1 calc R A 1
H17B H 0.1576 1.0815 0.8101 0.046 Uiso 1 1 calc R A 1
C18 C 0.4457(9) 1.1254(7) 0.7915(3) 0.0542(19) Uani 1 1 d . A 1
H18A H 0.5131 1.1528 0.7699 0.065 Uiso 1 1 calc R A 1
H18B H 0.5023 1.0789 0.8118 0.065 Uiso 1 1 calc R A 1
C19 C 0.3829(13) 1.2243(8) 0.8151(3) 0.076(3) Uani 1 1 d . A 1
C20 C 0.4009(18) 1.2362(11) 0.8593(4) 0.108(4) Uani 1 1 d U A 1
H20 H 0.4514 1.1830 0.8763 0.130 Uiso 1 1 calc R A 1
C21 C 0.336(2) 1.3373(15) 0.8777(5) 0.127(5) Uani 1 1 d U A 1
H21 H 0.3446 1.3486 0.9074 0.152 Uiso 1 1 calc R A 1
C22 C 0.2649(19) 1.4134(14) 0.8542(5) 0.126(5) Uani 1 1 d U A 1
H22 H 0.2198 1.4739 0.8678 0.151 Uiso 1 1 calc R A 1
C23 C 0.2564(16) 1.4061(11) 0.8120(5) 0.114(4) Uani 1 1 d U A 1
H23 H 0.2123 1.4622 0.7950 0.137 Uiso 1 1 calc R A 1
C24 C 0.3175(15) 1.3091(8) 0.7940(4) 0.092(4) Uani 1 1 d . A 1
H24 H 0.3117 1.3032 0.7640 0.110 Uiso 1 1 calc R A 1
C25 C 0.4037(7) 0.9583(5) 0.7462(2) 0.0423(15) Uani 1 1 d . A 1
H25A H 0.4839 0.9891 0.7295 0.051 Uiso 1 1 calc R A 1
H25B H 0.4467 0.9066 0.7674 0.051 Uiso 1 1 calc R A 1
C26 C 0.3024(7) 0.8940(5) 0.7167(2) 0.0420(15) Uani 1 1 d . A 1
C27 C 0.2360(8) 0.7939(6) 0.7305(3) 0.0473(16) Uani 1 1 d . A 1
H27 H 0.2560 0.7669 0.7583 0.057 Uiso 1 1 calc R A 1
C28 C 0.1411(8) 0.7352(7) 0.7031(3) 0.0517(18) Uani 1 1 d . A 1
H28 H 0.0983 0.6682 0.7124 0.062 Uiso 1 1 calc R A 1
C29 C 0.1095(10) 0.7748(7) 0.6623(3) 0.061(2) Uani 1 1 d . A 1
H29 H 0.0435 0.7356 0.6442 0.073 Uiso 1 1 calc R A 1
C30 C 0.1755(10) 0.8728(8) 0.6480(3) 0.061(2) Uani 1 1 d . A 1
H30 H 0.1556 0.8988 0.6201 0.073 Uiso 1 1 calc R A 1
C31 C 0.2700(9) 0.9317(6) 0.6749(2) 0.0496(17) Uani 1 1 d . A 1
H31 H 0.3133 0.9980 0.6651 0.060 Uiso 1 1 calc R A 1
Hg1 Hg 0.67530(4) 0.80928(3) 0.865984(13) 0.04318(19) Uani 0.6867(11) 1 d PU B 1
Cl1 Cl 0.4927(11) 0.6947(7) 0.8208(3) 0.046(3) Uani 0.6867(11) 1 d P B 1
Cl2 Cl 0.8287(9) 0.6771(7) 0.9072(2) 0.0722(18) Uani 0.6867(11) 1 d P B 1
Cl3 Cl 0.8132(3) 0.9217(2) 0.81170(9) 0.0479(6) Uani 0.6867(11) 1 d P B 1
Cl4 Cl 0.5498(3) 0.9459(2) 0.91638(9) 0.0516(6) Uani 0.6867(11) 1 d P B 1
Hg1' Hg 0.73082(9) 0.74644(7) 0.85039(3) 0.0397(3) Uani 0.3133(11) 1 d PU B 2
Cl1' Cl 0.490(2) 0.6998(15) 0.8198(6) 0.041(6) Uani 0.3133(11) 1 d P B 2
Cl2' Cl 0.789(2) 0.6830(16) 0.9227(5) 0.068(4) Uani 0.3133(11) 1 d P B 2
Cl3' Cl 0.7237(6) 0.9585(4) 0.84907(19) 0.0491(13) Uani 0.3133(11) 1 d P B 2
Cl4' Cl 0.9168(8) 0.6755(6) 0.7991(3) 0.0482(15) Uani 0.3133(11) 1 d P B 2
C32 C 0.9951(17) 0.6219(13) 0.7999(5) 0.047(3) Uani 0.50 1 d PU C 3
O1 O 0.8786(11) 0.6708(8) 0.7778(4) 0.034(2) Uani 0.50 1 d P C 3

loop_
_atom_site_aniso_label
_atom_site_aniso_U_11
_atom_site_aniso_U_22
_atom_site_aniso_U_33
_atom_site_aniso_U_23
_atom_site_aniso_U_13
_atom_site_aniso_U_12
N1 0.052(4) 0.074(5) 0.044(4) 0.010(3) 0.010(3) 0.001(3)
N2 0.044(3) 0.034(3) 0.042(3) 0.004(2) -0.001(2) -0.004(2)
C1 0.083(7) 0.078(6) 0.061(6) 0.010(5) 0.031(5) 0.019(5)
C2 0.052(5) 0.079(6) 0.096(8) 0.019(5) 0.033(5) 0.015(4)
C3 0.069(5) 0.059(5) 0.070(6) 0.008(4) 0.021(4) 0.014(4)
C4 0.059(5) 0.067(6) 0.125(9) 0.034(6) 0.029(6) 0.011(5)
C5 0.070(7) 0.127(10) 0.158(12) 0.094(9) -0.008(7) -0.005(7)
C6 0.117(9) 0.156(9) 0.165(9) 0.067(8) -0.028(7) -0.014(8)
C7 0.092(7) 0.126(8) 0.134(8) 0.059(7) 0.002(6) -0.007(6)
C8 0.062(5) 0.060(5) 0.046(4) 0.003(4) 0.018(4) -0.011(4)
C9 0.063(5) 0.053(4) 0.042(4) 0.006(3) 0.006(3) -0.018(4)
C10 0.072(7) 0.122(10) 0.130(10) -0.060(8) 0.030(7) -0.055(7)
C11 0.118(8) 0.117(8) 0.134(9) -0.037(7) 0.033(7) -0.065(7)
C12 0.149(9) 0.094(7) 0.114(8) 0.017(6) 0.043(7) -0.032(7)
C13 0.133(8) 0.104(7) 0.074(6) 0.020(5) 0.035(6) 0.032(6)
C14 0.104(8) 0.080(7) 0.047(5) 0.006(5) 0.007(5) -0.006(6)
C15 0.053(4) 0.086(6) 0.042(4) 0.013(4) 0.008(3) 0.004(4)
C16 0.045(4) 0.055(4) 0.066(5) 0.028(4) 0.004(3) 0.003(3)
C17 0.041(3) 0.031(3) 0.043(4) 0.006(3) 0.005(3) -0.003(2)
C18 0.058(4) 0.053(4) 0.051(5) -0.009(3) 0.007(3) -0.021(4)
C19 0.119(9) 0.060(5) 0.050(5) -0.008(4) 0.032(5) -0.048(6)
C20 0.151(9) 0.090(7) 0.083(7) -0.012(6) 0.013(6) -0.042(6)
C21 0.154(9) 0.149(9) 0.078(7) -0.028(7) 0.025(7) -0.013(8)
C22 0.150(9) 0.105(8) 0.124(9) -0.009(7) 0.029(7) -0.027(7)
C23 0.146(8) 0.083(6) 0.116(8) -0.021(6) 0.047(7) -0.015(6)
C24 0.119(10) 0.047(5) 0.113(9) -0.030(5) 0.058(8) -0.020(5)
C25 0.042(3) 0.038(3) 0.047(4) 0.005(3) 0.009(3) -0.004(3)
C26 0.037(3) 0.032(3) 0.057(4) 0.002(3) 0.005(3) 0.000(2)
C27 0.046(4) 0.042(4) 0.054(5) 0.005(3) 0.003(3) 0.000(3)
C28 0.046(4) 0.054(4) 0.055(5) -0.007(4) 0.012(3) -0.010(3)
C29 0.067(5) 0.069(5) 0.046(5) -0.017(4) 0.007(4) -0.022(4)
C30 0.073(5) 0.074(6) 0.037(4) -0.002(4) 0.004(4) -0.020(4)
C31 0.064(5) 0.046(4) 0.039(4) 0.002(3) 0.006(3) -0.008(3)
Hg1 0.0392(3) 0.0432(3) 0.0471(3) -0.00088(17) -0.00100(18) -0.00129(16)
Cl1 0.040(5) 0.049(4) 0.050(5) -0.017(3) 0.006(3) 0.002(3)
Cl2 0.087(5) 0.054(2) 0.074(5) 0.013(3) -0.033(3) -0.001(3)
Cl3 0.0427(12) 0.0417(12) 0.0593(16) 0.0044(11) 0.0010(11) -0.0074(10)
Cl4 0.0540(14) 0.0516(14) 0.0493(15) -0.0067(11) 0.0000(11) -0.0054(11)
Hg1' 0.0373(5) 0.0425(5) 0.0392(6) -0.0036(4) 0.0011(3) -0.0013(4)
Cl1' 0.029(8) 0.041(7) 0.051(11) 0.023(6) -0.011(6) 0.003(5)
Cl2' 0.075(8) 0.065(6) 0.062(9) 0.029(7) -0.022(6) -0.017(6)
Cl3' 0.054(3) 0.034(2) 0.058(4) 0.002(2) -0.006(3) -0.004(2)
Cl4' 0.034(3) 0.066(4) 0.046(4) -0.015(3) 0.013(3) -0.005(3)
C32 0.039(6) 0.048(6) 0.054(7) 0.008(6) 0.002(5) -0.015(6)
O1 0.033(5) 0.044(5) 0.024(5) -0.011(4) -0.002(4) -0.008(4)

loop_
_atom_type_symbol
_atom_type_description
_atom_type_scat_dispersion_real
_atom_type_scat_dispersion_imag
_atom_type_scat_source
C C 0.0033 0.0016 'International Tables Vol C Tables 4.2.6.8 and 6.1.1.4'
H H 0.0000 0.0000 'International Tables Vol C Tables 4.2.6.8 and 6.1.1.4'
N N 0.0061 0.0033 'International Tables Vol C Tables 4.2.6.8 and 6.1.1.4'
O O 0.0106 0.0060 'International Tables Vol C Tables 4.2.6.8 and 6.1.1.4'
Cl Cl 0.1484 0.1585 'International Tables Vol C Tables 4.2.6.8 and 6.1.1.4'
Hg Hg -2.3894 9.2266 'International Tables Vol C Tables 4.2.6.8 and 6.1.1.4'

loop_
_geom_angle_atom_site_label_1
_geom_angle_atom_site_label_2
_geom_angle_atom_site_label_3
_geom_angle
C8 N1 C1 112.0(6)
C8 N1 C15 112.1(6)
C1 N1 C15 109.3(7)
C8 N1 H1 107.7
C1 N1 H1 107.7
C15 N1 H1 107.7
C18 N2 C17 113.6(5)
C18 N2 C25 108.6(5)
C17 N2 C25 113.7(5)
C18 N2 H2 106.9
C17 N2 H2 106.9
C25 N2 H2 106.9
C2 C1 N1 112.5(8)
C2 C1 H1A 109.1
N1 C1 H1A 109.1
C2 C1 H1B 109.1
N1 C1 H1B 109.1
H1A C1 H1B 107.8
C3 C2 C7 117.5(11)
C3 C2 C1 120.1(10)
C7 C2 C1 122.3(10)
C2 C3 C4 121.0(10)
C2 C3 H3 119.5
C4 C3 H3 119.5
C5 C4 C3 122.3(9)
C5 C4 H4 118.9
C3 C4 H4 118.9
C4 C5 C6 117.9(12)
C4 C5 H5 121.1
C6 C5 H5 121.1
C7 C6 C5 119.6(15)
C7 C6 H6 120.2
C5 C6 H6 120.2
C2 C7 C6 121.7(13)
C2 C7 H7 119.2
C6 C7 H7 119.2
N1 C8 C9 112.3(6)
N1 C8 H8A 109.1
C9 C8 H8A 109.1
N1 C8 H8B 109.1
C9 C8 H8B 109.1
H8A C8 H8B 107.9
C10 C9 C14 119.8(10)
C10 C9 C8 119.0(10)
C14 C9 C8 120.9(8)
C9 C10 C11 118.1(14)
C9 C10 H10 121.0
C11 C10 H10 121.0
C12 C11 C10 119.0(14)
C12 C11 H11 120.5
C10 C11 H11 120.5
C11 C12 C13 126.2(15)
C11 C12 H12 116.9
C13 C12 H12 116.9
C12 C13 C14 115.7(14)
C12 C13 H13 122.2
C14 C13 H13 122.2
C9 C14 C13 120.6(12)
C9 C14 H14 119.7
C13 C14 H14 119.7
C16 C15 N1 113.3(7)
C16 C15 H15A 108.9
N1 C15 H15A 108.9
C16 C15 H15B 108.9
N1 C15 H15B 108.9
H15A C15 H15B 107.7
C15 C16 C17 110.1(6)
C15 C16 H16A 109.6
C17 C16 H16A 109.6
C15 C16 H16B 109.6
C17 C16 H16B 109.6
H16A C16 H16B 108.2
N2 C17 C16 113.1(5)
N2 C17 H17A 109.0
C16 C17 H17A 109.0
N2 C17 H17B 109.0
C16 C17 H17B 109.0
H17A C17 H17B 107.8
N2 C18 C19 112.7(7)
N2 C18 H18A 109.0
C19 C18 H18A 109.0
N2 C18 H18B 109.0
C19 C18 H18B 109.0
H18A C18 H18B 107.8
C24 C19 C20 116.7(11)
C24 C19 C18 121.3(9)
C20 C19 C18 121.8(12)
C19 C20 C21 115.6(14)
C19 C20 H20 122.2
C21 C20 H20 122.2
C22 C21 C20 122.9(14)
C22 C21 H21 118.5
C20 C21 H21 118.5
C23 C22 C21 121.5(17)
C23 C22 H22 119.3
C21 C22 H22 119.3
C22 C23 C24 116.0(16)
C22 C23 H23 122.0
C24 C23 H23 122.0
C19 C24 C23 127.0(13)
C19 C24 H24 116.5
C23 C24 H24 116.5
C26 C25 N2 113.9(5)
C26 C25 H25A 108.8
N2 C25 H25A 108.8
C26 C25 H25B 108.8
N2 C25 H25B 108.8
H25A C25 H25B 107.7
C31 C26 C27 118.3(7)
C31 C26 C25 121.3(6)
C27 C26 C25 120.5(7)
C28 C27 C26 120.1(7)
C28 C27 H27 119.9
C26 C27 H27 119.9
C29 C28 C27 120.5(7)
C29 C28 H28 119.8
C27 C28 H28 119.8
C28 C29 C30 120.0(8)
C28 C29 H29 120.0
C30 C29 H29 120.0
C31 C30 C29 119.9(8)
C31 C30 H30 120.0
C29 C30 H30 120.0
C30 C31 C26 121.1(7)
C30 C31 H31 119.5
C26 C31 H31 119.5
Cl2 Hg1 Cl3 114.13(18)
Cl2 Hg1 Cl1 107.5(3)
Cl3 Hg1 Cl1 104.0(2)
Cl2 Hg1 Cl4 110.16(18)
Cl3 Hg1 Cl4 108.23(9)
Cl1 Hg1 Cl4 112.8(2)
Cl2' Hg1' Cl1' 117.8(6)
Cl2' Hg1' Cl4' 110.7(5)
Cl1' Hg1' Cl4' 106.8(5)
Cl2' Hg1' Cl3' 109.4(5)
Cl1' Hg1' Cl3' 101.5(4)
Cl4' Hg1' Cl3' 110.2(2)

loop_
_geom_bond_atom_site_label_1
_geom_bond_atom_site_label_2
_geom_bond_distance
N1 C8 1.460(9)
N1 C1 1.522(12)
N1 C15 1.536(10)
N1 H1 0.9100
N2 C18 1.494(9)
N2 C17 1.502(8)
N2 C25 1.519(8)
N2 H2 0.9100
C1 C2 1.505(14)
C1 H1A 0.9700
C1 H1B 0.9700
C2 C3 1.361(12)
C2 C7 1.366(18)
C3 C4 1.362(13)
C3 H3 0.9300
C4 C5 1.343(16)
C4 H4 0.9300
C5 C6 1.385(18)
C5 H5 0.9300
C6 C7 1.379(19)
C6 H6 0.9300
C7 H7 0.9300
C8 C9 1.503(11)
C8 H8A 0.9700
C8 H8B 0.9700
C9 C10 1.357(12)
C9 C14 1.410(13)
C10 C11 1.463(18)
C10 H10 0.9300
C11 C12 1.32(2)
C11 H11 0.9300
C12 C13 1.33(2)
C12 H12 0.9300
C13 C14 1.449(15)
C13 H13 0.9300
C14 H14 0.9300
C15 C16 1.475(10)
C15 H15A 0.9700
C15 H15B 0.9700
C16 C17 1.503(9)
C16 H16A 0.9700
C16 H16B 0.9700
C17 H17A 0.9700
C17 H17B 0.9700
C18 C19 1.497(13)
C18 H18A 0.9700
C18 H18B 0.9700
C19 C24 1.326(17)
C19 C20 1.383(15)
C20 C21 1.45(2)
C20 H20 0.9300
C21 C22 1.31(2)
C21 H21 0.9300
C22 C23 1.309(17)
C22 H22 0.9300
C23 C24 1.394(14)
C23 H23 0.9300
C24 H24 0.9300
C25 C26 1.485(9)
C25 H25A 0.9700
C25 H25B 0.9700
C26 C31 1.392(10)
C26 C27 1.399(9)
C27 C28 1.377(11)
C27 H27 0.9300
C28 C29 1.371(12)
C28 H28 0.9300
C29 C30 1.381(11)
C29 H29 0.9300
C30 C31 1.367(11)
C30 H30 0.9300
C31 H31 0.9300
Hg1 Cl2 2.428(9)
Hg1 Cl3 2.498(3)
Hg1 Cl1 2.527(10)
Hg1 Cl4 2.532(3)
Hg1' Cl2' 2.406(16)
Hg1' Cl1' 2.42(2)
Hg1' Cl4' 2.483(6)
Hg1' Cl3' 2.509(5)
C32 O1 1.367(18)

loop_
_geom_torsion_atom_site_label_1
_geom_torsion_atom_site_label_2
_geom_torsion_atom_site_label_3
_geom_torsion_atom_site_label_4
_geom_torsion
C8 N1 C1 C2 -51.6(10)
C15 N1 C1 C2 -176.4(7)
N1 C1 C2 C3 118.2(10)
N1 C1 C2 C7 -62.4(14)
C7 C2 C3 C4 0.7(15)
C1 C2 C3 C4 -179.9(8)
C2 C3 C4 C5 -0.4(16)
C3 C4 C5 C6 0(2)
C4 C5 C6 C7 -1(3)
C3 C2 C7 C6 -1(2)
C1 C2 C7 C6 179.6(14)
C5 C6 C7 C2 1(3)
C1 N1 C8 C9 177.4(7)
C15 N1 C8 C9 -59.3(10)
N1 C8 C9 C10 -79.2(10)
N1 C8 C9 C14 107.3(9)
C14 C9 C10 C11 -4.4(15)
C8 C9 C10 C11 -178.0(9)
C9 C10 C11 C12 -1(2)
C10 C11 C12 C13 8(2)
C11 C12 C13 C14 -8(2)
C10 C9 C14 C13 4.4(14)
C8 C9 C14 C13 177.8(8)
C12 C13 C14 C9 1.7(16)
C8 N1 C15 C16 145.5(8)
C1 N1 C15 C16 -89.7(9)
N1 C15 C16 C17 -170.4(7)
C18 N2 C17 C16 -57.7(8)
C25 N2 C17 C16 67.2(7)
C15 C16 C17 N2 179.9(7)
C17 N2 C18 C19 -53.6(9)
C25 N2 C18 C19 178.9(6)
N2 C18 C19 C24 -67.9(11)
N2 C18 C19 C20 117.5(10)
C24 C19 C20 C21 4.3(16)
C18 C19 C20 C21 179.1(10)
C19 C20 C21 C22 0(2)
C20 C21 C22 C23 -4(3)
C21 C22 C23 C24 4(2)
C20 C19 C24 C23 -4.3(18)
C18 C19 C24 C23 -179.2(11)
C22 C23 C24 C19 0(2)
C18 N2 C25 C26 -169.2(6)
C17 N2 C25 C26 63.3(7)
N2 C25 C26 C31 83.6(8)
N2 C25 C26 C27 -96.0(7)
C31 C26 C27 C28 -0.1(10)
C25 C26 C27 C28 179.4(6)
C26 C27 C28 C29 -0.8(11)
C27 C28 C29 C30 1.5(13)
C28 C29 C30 C31 -1.4(14)
C29 C30 C31 C26 0.5(13)
C27 C26 C31 C30 0.2(11)
C25 C26 C31 C30 -179.3(7)
